data_1515310
loop_
_publ_author_name
'Bergen, Anna'
'Bohne, Cornelia'
'Fuentealba, Denis'
'Ihmels, Heiko'
'Pace, Tamara C. S.'
'Waidelich, Michael'
'Yihwa, Chang'
'Willem Bats, Jan'

_publ_section_title
;
 Studies of the solvatochromic emission properties of N-aroylurea
 derivatives I: Influence of the substitution pattern.
;
_journal_issue 4
_journal_name_full
'Photochemical &amp; photobiological sciences : Official journal of the European Photochemistry Association and the European Society for Photobiology'
_journal_page_first 752
_journal_page_last 767
_journal_paper_doi 10.1039/c2pp05386a
_journal_volume 11
_journal_year 2012
_chemical_formula_moiety 'C28 H32 N2 O2'
_chemical_formula_sum 'C28 H32 N2 O2'
_chemical_formula_weight 428.56
_chemical_name_systematic
;
?
;
_space_group_IT_number 14
_symmetry_cell_setting monoclinic
_symmetry_space_group_name_Hall '-P 2yn'
_symmetry_space_group_name_H-M 'P 1 21/n 1'
_atom_sites_solution_hydrogens geom
_atom_sites_solution_primary direct
_atom_sites_solution_secondary difmap
_audit_creation_method SHELXL-97
_cell_angle_alpha 90.00
_cell_angle_beta 93.646(2)
_cell_angle_gamma 90.00
_cell_formula_units_Z 4
_cell_length_a 10.6241(8)
_cell_length_b 9.6218(7)
_cell_length_c 22.9510(16)
_cell_measurement_reflns_used 2859
_cell_measurement_temperature 171(2)
_cell_measurement_theta_max 23
_cell_measurement_theta_min 3
_cell_volume 2341.4(3)
_computing_cell_refinement 'SAINT (Siemens, 1995)'
_computing_data_collection 'SMART (Siemens, 1995)'
_computing_data_reduction 'SAINT (Siemens, 1995)'
_computing_publication_material 'SHELXL-97 (Sheldrick, 1997)'
_computing_structure_refinement 'SHELXL-97 (Sheldrick, 1997)'
_computing_structure_solution 'SHELXS-97 (Sheldrick, 1997)'
_diffrn_ambient_temperature 171(2)
_diffrn_measured_fraction_theta_full 0.983
_diffrn_measured_fraction_theta_max 0.983
_diffrn_measurement_device_type SIEMENS_SMART_1K_CCD
_diffrn_measurement_method \w
_diffrn_radiation_monochromator graphite
_diffrn_radiation_source 'normal-focus sealed tube'
_diffrn_radiation_type MoK\a
_diffrn_radiation_wavelength 0.71073
_diffrn_reflns_av_R_equivalents 0.1638
_diffrn_reflns_av_sigmaI/netI 0.1772
_diffrn_reflns_limit_h_max 12
_diffrn_reflns_limit_h_min -12
_diffrn_reflns_limit_k_max 11
_diffrn_reflns_limit_k_min -11
_diffrn_reflns_limit_l_max 26
_diffrn_reflns_limit_l_min -27
_diffrn_reflns_number 19491
_diffrn_reflns_theta_full 25.00
_diffrn_reflns_theta_max 25.00
_diffrn_reflns_theta_min 1.78
_diffrn_standards_decay_% 0.0
_diffrn_standards_interval_time 3200
_diffrn_standards_number 111
_exptl_absorpt_coefficient_mu 0.076
_exptl_absorpt_correction_T_max 0.991
_exptl_absorpt_correction_T_min 0.870
_exptl_absorpt_correction_type multi-scan
_exptl_absorpt_process_details 'SADABS (Sheldrick, 2000)'
_exptl_crystal_colour pale_yellow
_exptl_crystal_density_diffrn 1.216
_exptl_crystal_density_method 'not measured'
_exptl_crystal_description rod
_exptl_crystal_F_000 920
_exptl_crystal_size_max 0.55
_exptl_crystal_size_mid 0.14
_exptl_crystal_size_min 0.12
_refine_diff_density_max 0.189
_refine_diff_density_min -0.220
_refine_diff_density_rms 0.051
_refine_ls_extinction_method none
_refine_ls_goodness_of_fit_ref 1.116
_refine_ls_hydrogen_treatment constr
_refine_ls_matrix_type full
_refine_ls_number_parameters 289
_refine_ls_number_reflns 4056
_refine_ls_number_restraints 0
_refine_ls_restrained_S_all 1.116
_refine_ls_R_factor_all 0.2370
_refine_ls_R_factor_gt 0.1095
_refine_ls_shift/su_max 0.006
_refine_ls_shift/su_mean 0.001
_refine_ls_structure_factor_coef Fsqd
_refine_ls_weighting_details 'calc w=1/[\s^2^(Fo^2^)+(0.045P)^2^] where P=(Fo^2^+2Fc^2^)/3'
_refine_ls_weighting_scheme calc
_refine_ls_wR_factor_gt 0.1316
_refine_ls_wR_factor_ref 0.1627
_reflns_number_gt 1981
_reflns_number_total 4056
_reflns_threshold_expression I>2sigma(I)
_cod_data_source_file c2pp05386a.txt
_cod_data_source_block compound-2d
_cod_original_sg_symbol_H-M 'P 21/n'
_cod_database_code 1515310

loop_
_symmetry_equiv_pos_as_xyz
'x, y, z'
'-x+1/2, y+1/2, -z+1/2'
'-x, -y, -z'
'x-1/2, -y-1/2, z-1/2'

loop_
_atom_site_label
_atom_site_type_symbol
_atom_site_fract_x
_atom_site_fract_y
_atom_site_fract_z
_atom_site_U_iso_or_equiv
_atom_site_adp_type
_atom_site_occupancy
_atom_site_symmetry_multiplicity
_atom_site_calc_flag
_atom_site_refinement_flags
O2 O 0.7451(3) 0.4917(3) 0.23070(12) 0.0352(9) Uani 1 1 d .
O1 O 0.4501(3) 0.1593(3) 0.24495(12) 0.0369(9) Uani 1 1 d .
N1 N 0.6185(3) 0.2939(4) 0.22447(14) 0.0261(9) Uani 1 1 d .
N2 N 0.8125(3) 0.2922(3) 0.27549(14) 0.0269(9) Uani 1 1 d .
H2A H 0.7949 0.2036 0.2801 0.032 Uiso 1 1 calc R
C2 C 0.5596(4) 0.2731(5) 0.32510(17) 0.0268(11) Uani 1 1 d .
C14 C 0.5995(4) 0.2064(5) 0.42667(18) 0.0271(11) Uani 1 1 d .
C15 C 0.5379(5) 0.2349(5) 0.26202(19) 0.0286(12) Uani 1 1 d .
C12 C 0.6456(4) 0.1390(5) 0.52828(18) 0.0300(12) Uani 1 1 d .
C17 C 0.5930(4) 0.2775(4) 0.16091(16) 0.0291(12) Uani 1 1 d .
H17A H 0.5353 0.1960 0.1548 0.035 Uiso 1 1 calc R
C7 C 0.6535(4) 0.2823(5) 0.54488(18) 0.0313(12) Uani 1 1 d .
C4 C 0.5795(4) 0.4514(4) 0.39926(18) 0.0304(12) Uani 1 1 d .
H4A H 0.5773 0.5468 0.4098 0.036 Uiso 1 1 calc R
C1 C 0.5763(4) 0.1733(5) 0.36632(18) 0.0281(12) Uani 1 1 d .
H1A H 0.5725 0.0784 0.3548 0.034 Uiso 1 1 calc R
C16 C 0.7299(4) 0.3697(5) 0.24410(17) 0.0243(11) Uani 1 1 d .
C3 C 0.5589(4) 0.4159(5) 0.34250(18) 0.0306(12) Uani 1 1 d .
H3A H 0.5438 0.4863 0.3139 0.037 Uiso 1 1 calc R
C8 C 0.6851(4) 0.3169(5) 0.60427(19) 0.0403(14) Uani 1 1 d .
H8A H 0.6935 0.4118 0.6153 0.048 Uiso 1 1 calc R
C13 C 0.6199(4) 0.1041(5) 0.47009(18) 0.0308(12) Uani 1 1 d .
H13A H 0.6160 0.0088 0.4593 0.037 Uiso 1 1 calc R
C6 C 0.6323(4) 0.3835(5) 0.50229(18) 0.0315(12) Uani 1 1 d .
H6A H 0.6369 0.4786 0.5134 0.038 Uiso 1 1 calc R
C5 C 0.6043(4) 0.3501(5) 0.44367(18) 0.0281(12) Uani 1 1 d .
C18 C 0.5270(4) 0.4007(5) 0.13289(16) 0.0341(13) Uani 1 1 d .
H18A H 0.5825 0.4832 0.1370 0.041 Uiso 1 1 calc R
H18B H 0.4492 0.4206 0.1530 0.041 Uiso 1 1 calc R
C9 C 0.7034(4) 0.2160(6) 0.64543(19) 0.0424(14) Uani 1 1 d .
H9A H 0.7250 0.2408 0.6849 0.051 Uiso 1 1 calc R
C11 C 0.6635(4) 0.0362(5) 0.5729(2) 0.0368(13) Uani 1 1 d .
H11A H 0.6567 -0.0594 0.5629 0.044 Uiso 1 1 calc R
C19 C 0.4930(4) 0.3728(5) 0.06808(17) 0.0425(14) Uani 1 1 d .
H19A H 0.4341 0.2932 0.0640 0.051 Uiso 1 1 calc R
H19B H 0.4505 0.4553 0.0501 0.051 Uiso 1 1 calc R
C24 C 1.0415(4) 0.2636(5) 0.28187(18) 0.0379(13) Uani 1 1 d .
H24A H 1.0434 0.2737 0.2390 0.045 Uiso 1 1 calc R
H24B H 1.0299 0.1638 0.2907 0.045 Uiso 1 1 calc R
C20 C 0.6113(4) 0.3409(5) 0.03693(18) 0.0383(13) Uani 1 1 d .
H20A H 0.5879 0.3181 -0.0044 0.046 Uiso 1 1 calc R
H20B H 0.6661 0.4242 0.0377 0.046 Uiso 1 1 calc R
C10 C 0.6903(4) 0.0730(6) 0.6297(2) 0.0421(14) Uani 1 1 d .
H10A H 0.7002 0.0032 0.6590 0.051 Uiso 1 1 calc R
C23 C 0.9315(4) 0.3457(4) 0.30299(17) 0.0279(11) Uani 1 1 d .
H23A H 0.9411 0.4445 0.2905 0.033 Uiso 1 1 calc R
C22 C 0.7130(4) 0.2441(5) 0.13104(17) 0.0468(15) Uani 1 1 d .
H22A H 0.7525 0.1596 0.1487 0.056 Uiso 1 1 calc R
H22B H 0.7735 0.3219 0.1368 0.056 Uiso 1 1 calc R
C28 C 0.9301(4) 0.3430(5) 0.36899(17) 0.0352(13) Uani 1 1 d .
H28A H 0.9130 0.2472 0.3821 0.042 Uiso 1 1 calc R
H28B H 0.8614 0.4037 0.3814 0.042 Uiso 1 1 calc R
C27 C 1.0559(4) 0.3927(5) 0.39761(19) 0.0425(14) Uani 1 1 d .
H27A H 1.0688 0.4916 0.3877 0.051 Uiso 1 1 calc R
H27B H 1.0539 0.3854 0.4406 0.051 Uiso 1 1 calc R
C25 C 1.1672(4) 0.3136(5) 0.31115(19) 0.0475(15) Uani 1 1 d .
H25A H 1.2366 0.2548 0.2982 0.057 Uiso 1 1 calc R
H25B H 1.1832 0.4105 0.2991 0.057 Uiso 1 1 calc R
C21 C 0.6834(5) 0.2202(5) 0.06531(17) 0.0538(16) Uani 1 1 d .
H21A H 0.7634 0.2073 0.0460 0.065 Uiso 1 1 calc R
H21B H 0.6331 0.1342 0.0596 0.065 Uiso 1 1 calc R
C26 C 1.1650(4) 0.3067(5) 0.37720(19) 0.0437(14) Uani 1 1 d .
H26A H 1.2455 0.3426 0.3953 0.052 Uiso 1 1 calc R
H26B H 1.1555 0.2089 0.3896 0.052 Uiso 1 1 calc R

loop_
_atom_site_aniso_label
_atom_site_aniso_U_11
_atom_site_aniso_U_22
_atom_site_aniso_U_33
_atom_site_aniso_U_23
_atom_site_aniso_U_13
_atom_site_aniso_U_12
O2 0.043(2) 0.0192(19) 0.042(2) 0.0090(16) -0.0027(15) -0.0011(17)
O1 0.034(2) 0.041(2) 0.035(2) -0.0056(16) -0.0022(16) -0.0097(18)
N1 0.029(2) 0.029(2) 0.020(2) -0.0043(18) -0.0013(18) -0.0042(19)
N2 0.032(2) 0.020(2) 0.029(2) 0.0038(19) 0.0001(18) -0.0068(19)
C2 0.028(3) 0.028(3) 0.026(3) -0.001(3) 0.007(2) -0.002(2)
C14 0.020(3) 0.031(3) 0.030(3) 0.005(3) 0.003(2) -0.004(2)
C15 0.031(3) 0.023(3) 0.031(3) -0.003(2) 0.000(2) 0.009(3)
C12 0.022(3) 0.043(4) 0.025(3) 0.007(3) 0.005(2) -0.002(2)
C17 0.041(3) 0.026(3) 0.019(3) -0.001(2) -0.003(2) -0.001(2)
C7 0.028(3) 0.043(4) 0.023(3) 0.003(3) 0.005(2) 0.001(3)
C4 0.038(3) 0.026(3) 0.027(3) -0.007(2) 0.004(2) 0.000(2)
C1 0.032(3) 0.021(3) 0.031(3) -0.004(2) 0.007(2) -0.002(2)
C16 0.029(3) 0.029(3) 0.014(2) 0.002(2) -0.004(2) 0.006(3)
C3 0.032(3) 0.032(3) 0.029(3) 0.006(2) 0.003(2) 0.004(2)
C8 0.033(3) 0.060(4) 0.028(3) -0.002(3) 0.005(2) 0.001(3)
C13 0.027(3) 0.034(3) 0.031(3) 0.002(3) 0.002(2) 0.000(2)
C6 0.038(3) 0.031(3) 0.027(3) -0.009(2) 0.008(2) -0.002(2)
C5 0.029(3) 0.027(3) 0.029(3) 0.001(3) 0.009(2) 0.000(2)
C18 0.032(3) 0.048(4) 0.022(3) 0.003(2) -0.006(2) 0.006(3)
C9 0.029(3) 0.074(4) 0.024(3) 0.003(3) 0.002(2) 0.003(3)
C11 0.029(3) 0.049(4) 0.032(3) 0.010(3) 0.001(2) 0.000(3)
C19 0.034(3) 0.056(4) 0.037(3) 0.011(3) -0.007(3) -0.001(3)
C24 0.036(3) 0.053(4) 0.026(3) 0.000(2) 0.006(2) 0.005(3)
C20 0.052(4) 0.041(3) 0.021(3) 0.006(2) -0.002(2) -0.001(3)
C10 0.034(3) 0.058(4) 0.034(3) 0.017(3) 0.004(3) -0.002(3)
C23 0.029(3) 0.025(3) 0.029(3) 0.006(2) 0.001(2) 0.002(2)
C22 0.062(4) 0.049(4) 0.029(3) -0.002(2) -0.002(3) 0.036(3)
C28 0.042(3) 0.033(3) 0.031(3) -0.006(2) 0.004(2) 0.005(3)
C27 0.045(4) 0.040(3) 0.041(3) -0.001(3) -0.013(3) 0.003(3)
C25 0.040(4) 0.058(4) 0.043(3) 0.009(3) -0.003(3) 0.008(3)
C21 0.078(4) 0.059(4) 0.024(3) -0.002(3) 0.000(3) 0.028(3)
C26 0.036(3) 0.043(3) 0.050(3) 0.006(3) -0.012(3) 0.006(3)

loop_
_atom_type_symbol
_atom_type_description
_atom_type_scat_dispersion_real
_atom_type_scat_dispersion_imag
_atom_type_scat_source
C C 0.0033 0.0016 'International Tables Vol C Tables 4.2.6.8 and 6.1.1.4'
H H 0.0000 0.0000 'International Tables Vol C Tables 4.2.6.8 and 6.1.1.4'
N N 0.0061 0.0033 'International Tables Vol C Tables 4.2.6.8 and 6.1.1.4'
O O 0.0106 0.0060 'International Tables Vol C Tables 4.2.6.8 and 6.1.1.4'

loop_
_geom_angle_atom_site_label_1
_geom_angle_atom_site_label_2
_geom_angle_atom_site_label_3
_geom_angle
C15 N1 C16 123.1(3)
C15 N1 C17 119.5(4)
C16 N1 C17 117.4(3)
C16 N2 C23 123.8(4)
C1 C2 C3 119.3(4)
C1 C2 C15 120.5(4)
C3 C2 C15 120.2(4)
C13 C14 C1 122.7(4)
C13 C14 C5 118.6(4)
C1 C14 C5 118.7(4)
O1 C15 N1 122.4(4)
O1 C15 C2 121.4(4)
N1 C15 C2 116.1(4)
C13 C12 C11 122.2(5)
C13 C12 C7 119.6(4)
C11 C12 C7 118.3(4)
N1 C17 C18 113.0(3)
N1 C17 C22 111.2(3)
C18 C17 C22 110.9(3)
C6 C7 C8 121.9(5)
C6 C7 C12 119.0(4)
C8 C7 C12 119.1(4)
C3 C4 C5 121.9(4)
C2 C1 C14 121.8(4)
O2 C16 N2 125.5(4)
O2 C16 N1 121.7(4)
N2 C16 N1 112.8(4)
C4 C3 C2 120.6(4)
C9 C8 C7 120.9(5)
C12 C13 C14 121.6(4)
C7 C6 C5 122.1(4)
C6 C5 C4 123.4(4)
C6 C5 C14 119.0(4)
C4 C5 C14 117.6(4)
C17 C18 C19 110.6(4)
C8 C9 C10 120.4(4)
C10 C11 C12 121.1(5)
C20 C19 C18 110.0(4)
C23 C24 C25 111.3(4)
C21 C20 C19 111.4(4)
C11 C10 C9 120.2(4)
N2 C23 C24 109.9(3)
N2 C23 C28 111.1(3)
C24 C23 C28 111.6(3)
C17 C22 C21 110.4(4)
C23 C28 C27 111.1(4)
C26 C27 C28 111.1(4)
C26 C25 C24 110.8(4)
C20 C21 C22 111.9(4)
C25 C26 C27 110.1(4)

loop_
_geom_bond_atom_site_label_1
_geom_bond_atom_site_label_2
_geom_bond_distance
O2 C16 1.227(5)
O1 C15 1.227(5)
N1 C15 1.375(5)
N1 C16 1.438(5)
N1 C17 1.475(4)
N2 C16 1.328(5)
N2 C23 1.471(5)
C2 C1 1.352(5)
C2 C3 1.431(6)
C2 C15 1.497(5)
C14 C13 1.408(5)
C14 C1 1.427(5)
C14 C5 1.436(5)
C12 C13 1.387(5)
C12 C11 1.428(5)
C12 C7 1.432(6)
C17 C18 1.500(5)
C17 C22 1.520(5)
C7 C6 1.388(5)
C7 C8 1.422(6)
C4 C3 1.351(5)
C4 C5 1.423(5)
C8 C9 1.360(6)
C6 C5 1.397(5)
C18 C19 1.532(5)
C9 C10 1.427(6)
C11 C10 1.364(5)
C19 C20 1.516(6)
C24 C23 1.515(5)
C24 C25 1.534(5)
C20 C21 1.515(5)
C23 C28 1.516(5)
C22 C21 1.538(5)
C28 C27 1.528(5)
C27 C26 1.522(6)
C25 C26 1.519(6)

loop_
_geom_torsion_atom_site_label_1
_geom_torsion_atom_site_label_2
_geom_torsion_atom_site_label_3
_geom_torsion_atom_site_label_4
_geom_torsion
C16 N1 C15 O1 -172.8(4)
C17 N1 C15 O1 5.9(6)
C16 N1 C15 C2 9.8(6)
C17 N1 C15 C2 -171.5(4)
C1 C2 C15 O1 57.1(6)
C3 C2 C15 O1 -120.9(5)
C1 C2 C15 N1 -125.5(4)
C3 C2 C15 N1 56.5(5)
C15 N1 C17 C18 97.8(4)
C16 N1 C17 C18 -83.4(5)
C15 N1 C17 C22 -136.7(4)
C16 N1 C17 C22 42.0(5)
C13 C12 C7 C6 1.5(6)
C11 C12 C7 C6 -177.9(4)
C13 C12 C7 C8 -177.4(4)
C11 C12 C7 C8 3.2(6)
C3 C2 C1 C14 -3.1(6)
C15 C2 C1 C14 178.8(4)
C13 C14 C1 C2 -178.6(4)
C5 C14 C1 C2 0.4(6)
C23 N2 C16 O2 5.1(7)
C23 N2 C16 N1 -177.2(3)
C15 N1 C16 O2 -120.6(5)
C17 N1 C16 O2 60.8(5)
C15 N1 C16 N2 61.7(5)
C17 N1 C16 N2 -117.0(4)
C5 C4 C3 C2 0.9(7)
C1 C2 C3 C4 2.5(6)
C15 C2 C3 C4 -179.4(4)
C6 C7 C8 C9 178.9(4)
C12 C7 C8 C9 -2.3(7)
C11 C12 C13 C14 178.5(4)
C7 C12 C13 C14 -0.9(6)
C1 C14 C13 C12 178.3(4)
C5 C14 C13 C12 -0.7(6)
C8 C7 C6 C5 178.4(4)
C12 C7 C6 C5 -0.4(6)
C7 C6 C5 C4 178.6(4)
C7 C6 C5 C14 -1.1(6)
C3 C4 C5 C6 176.6(4)
C3 C4 C5 C14 -3.6(6)
C13 C14 C5 C6 1.7(6)
C1 C14 C5 C6 -177.3(4)
C13 C14 C5 C4 -178.1(4)
C1 C14 C5 C4 2.9(6)
N1 C17 C18 C19 -175.2(4)
C22 C17 C18 C19 59.2(5)
C7 C8 C9 C10 -0.4(7)
C13 C12 C11 C10 179.2(4)
C7 C12 C11 C10 -1.5(6)
C17 C18 C19 C20 -58.7(5)
C18 C19 C20 C21 56.0(5)
C12 C11 C10 C9 -1.3(7)
C8 C9 C10 C11 2.3(7)
C16 N2 C23 C24 -123.1(4)
C16 N2 C23 C28 113.0(4)
C25 C24 C23 N2 -178.2(3)
C25 C24 C23 C28 -54.6(5)
N1 C17 C22 C21 177.2(4)
C18 C17 C22 C21 -56.2(5)
N2 C23 C28 C27 177.5(4)
C24 C23 C28 C27 54.6(5)
C23 C28 C27 C26 -56.2(5)
C23 C24 C25 C26 56.0(5)
C19 C20 C21 C22 -54.2(6)
C17 C22 C21 C20 53.7(6)
C24 C25 C26 C27 -57.2(5)
C28 C27 C26 C25 57.6(5)
